data_4301625
loop_
_publ_author_name
'Ting Hu'
'Li Qin'
'Fang Kong'
'Yong Zhou'
'Jiang-Gao Mao'

_publ_section_title
;
Ln3Pb3(IO3)13(\m3-O) (Ln = La-Nd): New Types of Second-Order Nonlinear
Optical Materials Containing Two Types of Lone Pair Cations
;
_journal_name_full 'Inorganic Chemistry'
_journal_page_first 2193
_journal_page_last 2199
_journal_paper_doi 10.1021/ic8022375
_journal_volume 48
_journal_year 2009
_chemical_formula_sum 'Ce3 I13 O40 Pb3'
_chemical_formula_weight 3331.63
_chemical_name_systematic
; 
 ? 
;
_space_group_IT_number 161
_symmetry_cell_setting trigonal
_symmetry_space_group_name_Hall 'R 3 -2"c'
_symmetry_space_group_name_H-M 'R 3 c :H'
_atom_sites_solution_hydrogens none
_atom_sites_solution_primary direct
_atom_sites_solution_secondary difmap
_audit_creation_method SHELXL-97
_cell_angle_alpha 90.00
_cell_angle_beta 90.00
_cell_angle_gamma 120.00
_cell_formula_units_Z 6
_cell_length_a 22.132(3)
_cell_length_b 22.132(3)
_cell_length_c 13.613(2)
_cell_measurement_temperature 293(2)
_cell_volume 5774.7(14)
_computing_structure_refinement 'SHELXL-97 (Sheldrick, 1997)'
_computing_structure_solution 'SHELXS-97 (Sheldrick, 1990)'
_diffrn_ambient_temperature 293(2)
_diffrn_measured_fraction_theta_full 0.991
_diffrn_measured_fraction_theta_max 0.991
_diffrn_measurement_device_type 'Saturn 70 CCD'
_diffrn_measurement_method CCD_Profile_fitting
_diffrn_radiation_monochromator graphite
_diffrn_radiation_source 'fine-focus sealed tube'
_diffrn_radiation_type MoK\a
_diffrn_radiation_wavelength 0.71073
_diffrn_reflns_av_R_equivalents 0.0273
_diffrn_reflns_av_sigmaI/netI 0.0394
_diffrn_reflns_limit_h_max 28
_diffrn_reflns_limit_h_min -28
_diffrn_reflns_limit_k_max 25
_diffrn_reflns_limit_k_min -28
_diffrn_reflns_limit_l_max 16
_diffrn_reflns_limit_l_min -17
_diffrn_reflns_number 14365
_diffrn_reflns_theta_full 27.48
_diffrn_reflns_theta_max 27.48
_diffrn_reflns_theta_min 3.18
_diffrn_standards_decay_% <1.0%
_exptl_absorpt_coefficient_mu 27.096
_exptl_absorpt_correction_T_max 1.0000
_exptl_absorpt_correction_T_min 0.8270
_exptl_absorpt_correction_type multi-scan
_exptl_crystal_colour Colorless
_exptl_crystal_density_diffrn 5.748
_exptl_crystal_density_method 'not measured'
_exptl_crystal_description Prism
_exptl_crystal_F_000 8574
_exptl_crystal_size_max 0.1500
_exptl_crystal_size_mid 0.0800
_exptl_crystal_size_min 0.0700
_refine_diff_density_max 1.835
_refine_diff_density_min -2.956
_refine_diff_density_rms 0.359
_refine_ls_abs_structure_details 'Flack H D (1983), Acta Cryst. A39, 876-881'
_refine_ls_abs_structure_Flack 0.047(10)
_refine_ls_extinction_method none
_refine_ls_goodness_of_fit_ref 1.082
_refine_ls_hydrogen_treatment none
_refine_ls_matrix_type full
_refine_ls_number_parameters 183
_refine_ls_number_reflns 2887
_refine_ls_number_restraints 2
_refine_ls_restrained_S_all 1.081
_refine_ls_R_factor_all 0.0342
_refine_ls_R_factor_gt 0.0320
_refine_ls_shift/su_max 0.001
_refine_ls_shift/su_mean 0.000
_refine_ls_structure_factor_coef Fsqd
_refine_ls_weighting_details 'calc w=1/[\s^2^(Fo^2^)+(0.0615P)^2^+29.1561P] where P=(Fo^2^+2Fc^2^)/3'
_refine_ls_weighting_scheme calc
_refine_ls_wR_factor_gt 0.0912
_refine_ls_wR_factor_ref 0.0921
_reflns_number_gt 2681
_reflns_number_total 2887
_reflns_threshold_expression >2sigma(I)
_cod_data_source_file ic8022375_si_001_2.cif
_cod_data_source_block Ce
_cod_depositor_comments
;
The following automatic conversions were performed:
'_exptl_absorpt_correction_type' value 'Multi-scan' changed to
'multi-scan' according to
'/home/saulius/struct/CIF-dictionaries/cif_core.dic' dictionary named
'cif_core.dic' version 2.4.1 from 2010-06-29.

Automatic conversion script
Id: cif_fix_enum 1527 2010-12-29 10:47:43Z saulius 
;
_cod_original_sg_symbol_H-M 'R 3 c'
_cod_database_code 4301625

loop_
_symmetry_equiv_pos_as_xyz
'x, y, z'
'-y, x-y, z'
'-x+y, -x, z'
'-y, -x, z+1/2'
'-x+y, y, z+1/2'
'x, x-y, z+1/2'
'x+2/3, y+1/3, z+1/3'
'-y+2/3, x-y+1/3, z+1/3'
'-x+y+2/3, -x+1/3, z+1/3'
'-y+2/3, -x+1/3, z+5/6'
'-x+y+2/3, y+1/3, z+5/6'
'x+2/3, x-y+1/3, z+5/6'
'x+1/3, y+2/3, z+2/3'
'-y+1/3, x-y+2/3, z+2/3'
'-x+y+1/3, -x+2/3, z+2/3'
'-y+1/3, -x+2/3, z+7/6'
'-x+y+1/3, y+2/3, z+7/6'
'x+1/3, x-y+2/3, z+7/6'

loop_
_atom_site_label
_atom_site_type_symbol
_atom_site_fract_x
_atom_site_fract_y
_atom_site_fract_z
_atom_site_U_iso_or_equiv
_atom_site_adp_type
_atom_site_occupancy
_atom_site_symmetry_multiplicity
_atom_site_calc_flag
_atom_site_refinement_flags
_atom_site_disorder_assembly
_atom_site_disorder_group
Ce1 Ce 0.83825(4) 0.80301(4) 0.05912(5) 0.00736(15) Uani 1 1 d . . .
Pb1 Pb 0.87918(5) 0.89368(5) -0.22639(8) 0.0341(2) Uani 0.7863(18) 1 d P . .
Pb2 Pb 0.8875(5) 0.9323(3) -0.1703(4) 0.0341(2) Uani 0.162(5) 1 d P . .
Pb3 Pb 0.8692(14) 0.9354(8) -0.1671(13) 0.0341(2) Uani 0.052(5) 1 d P . .
I1 I 0.80984(6) 0.95563(6) -0.01462(8) 0.0253(2) Uani 1 1 d . . .
I2 I 0.88275(4) 0.73912(5) -0.18518(6) 0.01070(18) Uani 1 1 d . . .
I3 I 0.69339(4) 0.69831(4) -0.14538(7) 0.01173(18) Uani 1 1 d . . .
I4 I 0.83759(5) 0.62227(4) 0.07292(6) 0.01005(17) Uani 1 1 d . . .
I5 I 1.0000 1.0000 -0.42195(13) 0.0213(4) Uani 1 3 d S . .
O1 O 0.8875(8) 1.0302(8) 0.0323(11) 0.042(3) Uiso 1 1 d . . .
O2 O 0.8512(7) 0.9024(6) -0.0390(7) 0.023(2) Uani 1 1 d . . .
O3 O 0.8111(10) 0.9837(7) -0.1389(13) 0.065(6) Uani 1 1 d . . .
O4 O 0.8538(5) 0.7924(5) -0.1188(7) 0.017(2) Uani 1 1 d . . .
O5 O 0.8002(6) 0.6671(6) -0.2230(10) 0.032(3) Uani 1 1 d . . .
O6 O 0.8993(7) 0.7938(7) -0.2931(8) 0.029(3) Uani 1 1 d . . .
O7 O 0.6163(5) 0.7092(6) -0.1456(7) 0.018(2) Uani 1 1 d . . .
O8 O 0.7178(5) 0.7254(6) -0.0209(7) 0.019(2) Uani 1 1 d . . .
O9 O 0.6488(6) 0.6048(6) -0.1300(9) 0.027(3) Uani 1 1 d . . .
O10 O 0.8186(5) 0.5659(6) -0.0316(8) 0.020(2) Uani 1 1 d . . .
O11 O 0.8412(5) 0.6971(5) 0.0130(8) 0.018(2) Uani 1 1 d . . .
O12 O 0.7504(5) 0.5818(6) 0.1207(9) 0.024(2) Uani 1 1 d . . .
O13 O 0.9271(6) 0.9977(7) -0.3552(11) 0.033(3) Uani 1 1 d . . .
O14 O 1.0000 1.0000 -0.1492(18) 0.052(7) Uani 1 3 d S . .

loop_
_atom_site_aniso_label
_atom_site_aniso_U_11
_atom_site_aniso_U_22
_atom_site_aniso_U_33
_atom_site_aniso_U_23
_atom_site_aniso_U_13
_atom_site_aniso_U_12
Ce1 0.0070(3) 0.0069(3) 0.0083(3) -0.0002(2) 0.0007(3) 0.0036(3)
Pb1 0.0315(5) 0.0248(4) 0.0498(5) 0.0122(4) 0.0086(4) 0.0168(4)
Pb2 0.0315(5) 0.0248(4) 0.0498(5) 0.0122(4) 0.0086(4) 0.0168(4)
Pb3 0.0315(5) 0.0248(4) 0.0498(5) 0.0122(4) 0.0086(4) 0.0168(4)
I1 0.0280(5) 0.0239(5) 0.0265(5) -0.0010(4) -0.0023(4) 0.0148(5)
I2 0.0114(4) 0.0122(4) 0.0100(4) -0.0003(3) 0.0017(3) 0.0071(3)
I3 0.0067(4) 0.0124(4) 0.0164(4) -0.0007(3) 0.0011(3) 0.0049(3)
I4 0.0105(4) 0.0099(4) 0.0116(4) 0.0002(3) 0.0011(3) 0.0064(3)
I5 0.0214(5) 0.0214(5) 0.0211(8) 0.000 0.000 0.0107(3)
O2 0.052(8) 0.030(6) 0.007(5) -0.005(4) -0.002(5) 0.035(6)
O3 0.084(12) 0.016(7) 0.064(10) 0.006(7) -0.059(9) 0.001(7)
O4 0.021(5) 0.014(5) 0.020(5) 0.010(4) 0.003(4) 0.012(4)
O5 0.014(5) 0.020(6) 0.050(7) -0.006(5) -0.001(5) -0.001(5)
O6 0.047(7) 0.044(7) 0.021(6) 0.023(5) 0.028(6) 0.041(7)
O7 0.015(5) 0.029(6) 0.011(4) -0.003(4) 0.003(4) 0.012(5)
O8 0.008(5) 0.028(6) 0.014(5) 0.004(4) -0.001(4) 0.003(4)
O9 0.031(6) 0.018(6) 0.030(6) 0.004(5) 0.002(5) 0.011(5)
O10 0.014(5) 0.017(5) 0.032(6) -0.013(4) -0.003(4) 0.009(4)
O11 0.014(5) 0.013(5) 0.028(6) 0.010(4) 0.005(4) 0.007(4)
O12 0.013(5) 0.025(6) 0.034(6) 0.004(5) 0.002(5) 0.010(5)
O13 0.020(6) 0.030(7) 0.054(8) 0.009(6) 0.017(6) 0.015(6)
O14 0.063(11) 0.063(11) 0.029(13) 0.000 0.000 0.031(6)

loop_
_atom_type_symbol
_atom_type_description
_atom_type_scat_dispersion_real
_atom_type_scat_dispersion_imag
_atom_type_scat_source
O O 0.0106 0.0060 'International Tables Vol C Tables 4.2.6.8 and 6.1.1.4'
I I -0.4742 1.8119 'International Tables Vol C Tables 4.2.6.8 and 6.1.1.4'
Ce Ce -0.2486 2.6331 'International Tables Vol C Tables 4.2.6.8 and 6.1.1.4'
Pb Pb -3.3944 10.1111 'International Tables Vol C Tables 4.2.6.8 and 6.1.1.4'

loop_
_geom_angle_atom_site_label_1
_geom_angle_atom_site_label_2
_geom_angle_atom_site_label_3
_geom_angle
_geom_angle_site_symmetry_1
_geom_angle_site_symmetry_3
_geom_angle_publ_flag
O6 Ce1 O11 82.7(4) 5_655 . ?
O6 Ce1 O2 133.5(4) 5_655 . ?
O11 Ce1 O2 131.7(3) . . ?
O6 Ce1 O10 98.2(4) 5_655 16_664 ?
O11 Ce1 O10 144.8(3) . 16_664 ?
O2 Ce1 O10 71.4(3) . 16_664 ?
O6 Ce1 O4 134.6(4) 5_655 . ?
O11 Ce1 O4 65.7(3) . . ?
O2 Ce1 O4 66.0(3) . . ?
O10 Ce1 O4 126.5(4) 16_664 . ?
O6 Ce1 O7 63.4(3) 5_655 9_565 ?
O11 Ce1 O7 78.2(4) . 9_565 ?
O2 Ce1 O7 140.8(4) . 9_565 ?
O10 Ce1 O7 71.1(3) 16_664 9_565 ?
O4 Ce1 O7 133.0(3) . 9_565 ?
O6 Ce1 O1 69.4(4) 5_655 2_765 ?
O11 Ce1 O1 81.1(4) . 2_765 ?
O2 Ce1 O1 84.6(5) . 2_765 ?
O10 Ce1 O1 132.3(4) 16_664 2_765 ?
O4 Ce1 O1 74.1(4) . 2_765 ?
O7 Ce1 O1 130.2(4) 9_565 2_765 ?
O6 Ce1 O8 134.1(3) 5_655 . ?
O11 Ce1 O8 76.6(4) . . ?
O2 Ce1 O8 89.2(4) . . ?
O10 Ce1 O8 78.0(4) 16_664 . ?
O4 Ce1 O8 70.7(3) . . ?
O7 Ce1 O8 72.4(3) 9_565 . ?
O1 Ce1 O8 143.7(4) 2_765 . ?
O6 Ce1 O13 66.3(4) 5_655 6_565 ?
O11 Ce1 O13 137.1(4) . 6_565 ?
O2 Ce1 O13 67.5(4) . 6_565 ?
O10 Ce1 O13 71.7(4) 16_664 6_565 ?
O4 Ce1 O13 116.7(4) . 6_565 ?
O7 Ce1 O13 110.2(4) 9_565 6_565 ?
O1 Ce1 O13 61.1(4) 2_765 6_565 ?
O8 Ce1 O13 146.3(4) . 6_565 ?
Pb2 Pb1 Pb3 18.1(9) . . ?
Pb2 Pb1 O12 93.3(6) . 14_654 ?
Pb3 Pb1 O12 76.8(12) . 14_654 ?
Pb2 Pb1 O4 99.6(4) . . ?
Pb3 Pb1 O4 103.1(7) . . ?
O12 Pb1 O4 78.4(3) 14_654 . ?
Pb2 Pb1 O6 150.3(5) . . ?
Pb3 Pb1 O6 162.7(9) . . ?
O12 Pb1 O6 102.6(4) 14_654 . ?
O4 Pb1 O6 60.2(3) . . ?
Pb2 Pb1 O2 39.1(4) . . ?
Pb3 Pb1 O2 40.4(8) . . ?
O12 Pb1 O2 73.5(4) 14_654 . ?
O4 Pb1 O2 62.9(3) . . ?
O6 Pb1 O2 122.5(3) . . ?
Pb2 Pb1 O13 86.9(4) . . ?
Pb3 Pb1 O13 86.1(7) . . ?
O12 Pb1 O13 111.2(4) 14_654 . ?
O4 Pb1 O13 168.2(3) . . ?
O6 Pb1 O13 109.8(4) . . ?
O2 Pb1 O13 125.3(4) . . ?
Pb2 Pb1 O14 49.4(6) . . ?
Pb3 Pb1 O14 66.4(12) . . ?
O12 Pb1 O14 142.6(4) 14_654 . ?
O4 Pb1 O14 103.4(4) . . ?
O6 Pb1 O14 110.6(3) . . ?
O2 Pb1 O14 74.5(5) . . ?
O13 Pb1 O14 73.3(5) . . ?
Pb1 Pb2 O2 120.0(5) . . ?
Pb1 Pb2 O14 108.4(8) . . ?
O2 Pb2 O14 104.4(8) . . ?
Pb1 Pb2 O3 126.1(7) . . ?
O2 Pb2 O3 74.9(6) . . ?
O14 Pb2 O3 117.5(4) . . ?
Pb1 Pb2 O12 63.3(4) . 14_654 ?
O2 Pb2 O12 79.7(5) . 14_654 ?
O14 Pb2 O12 171.6(6) . 14_654 ?
O3 Pb2 O12 70.5(5) . 14_654 ?
Pb1 Pb2 I1 139.5(5) . . ?
O2 Pb2 I1 38.1(4) . . ?
O14 Pb2 I1 110.5(6) . . ?
O3 Pb2 I1 37.6(4) . . ?
O12 Pb2 I1 77.3(3) 14_654 . ?
Pb1 Pb3 O2 112.1(13) . . ?
Pb1 Pb3 O3 146.4(17) . . ?
O2 Pb3 O3 87.9(12) . . ?
Pb1 Pb3 O12 72.3(9) . 14_654 ?
O2 Pb3 O12 87.8(9) . 14_654 ?
O3 Pb3 O12 82.2(11) . 14_654 ?
Pb1 Pb3 O14 84.8(15) . . ?
O2 Pb3 O14 95.3(12) . . ?
O3 Pb3 O14 121.4(9) . . ?
O12 Pb3 O14 156.2(12) 14_654 . ?
Pb1 Pb3 I1 151.2(10) . . ?
O2 Pb3 I1 45.0(7) . . ?
O3 Pb3 I1 43.2(7) . . ?
O12 Pb3 I1 87.7(9) 14_654 . ?
O14 Pb3 I1 111.0(9) . . ?
Pb1 Pb3 I4 91.9(11) . 14_654 ?
O2 Pb3 I4 103.8(11) . 14_654 ?
O3 Pb3 I4 56.2(8) . 14_654 ?
O12 Pb3 I4 32.0(4) 14_654 14_654 ?
O14 Pb3 I4 160.5(9) . 14_654 ?
I1 Pb3 I4 80.5(8) . 14_654 ?
O3 I1 O1 100.0(6) . . ?
O3 I1 O2 97.1(7) . . ?
O1 I1 O2 95.7(6) . . ?
O3 I1 Pb3 52.3(9) . . ?
O1 I1 Pb3 96.2(7) . . ?
O2 I1 Pb3 45.3(6) . . ?
O3 I1 Pb2 58.1(7) . . ?
O1 I1 Pb2 92.5(5) . . ?
O2 I1 Pb2 40.3(3) . . ?
Pb3 I1 Pb2 6.4(5) . . ?
O5 I2 O6 97.8(6) . . ?
O5 I2 O4 100.6(6) . . ?
O6 I2 O4 89.4(4) . . ?
O8 I3 O9 100.1(5) . . ?
O8 I3 O7 95.9(5) . . ?
O9 I3 O7 98.0(5) . . ?
O12 I4 O10 96.9(5) . . ?
O12 I4 O11 99.5(5) . . ?
O10 I4 O11 99.6(5) . . ?
O12 I4 Pb3 47.8(5) . 9_565 ?
O10 I4 Pb3 76.9(5) . 9_565 ?
O11 I4 Pb3 145.1(5) . 9_565 ?
O13 I5 O13 97.5(6) 3_675 . ?
O13 I5 O13 97.5(6) 3_675 2_765 ?
O13 I5 O13 97.5(6) . 2_765 ?
I1 O1 Ce1 151.8(8) . 3_675 ?
I1 O2 Pb3 89.7(10) . . ?
I1 O2 Pb2 101.6(5) . . ?
Pb3 O2 Pb2 13.3(8) . . ?
I1 O2 Ce1 126.7(5) . . ?
Pb3 O2 Ce1 140.1(9) . . ?
Pb2 O2 Ce1 130.5(5) . . ?
I1 O2 Pb1 115.3(4) . . ?
Pb3 O2 Pb1 27.6(8) . . ?
Pb2 O2 Pb1 20.9(2) . . ?
Ce1 O2 Pb1 112.5(4) . . ?
I1 O3 Pb3 84.4(8) . . ?
I1 O3 Pb2 84.3(6) . . ?
Pb3 O3 Pb2 3.5(6) . . ?
I2 O4 Ce1 130.7(5) . . ?
I2 O4 Pb1 107.1(4) . . ?
Ce1 O4 Pb1 118.0(4) . . ?
I2 O6 Ce1 129.7(5) . 5_654 ?
I2 O6 Pb1 102.6(4) . . ?
Ce1 O6 Pb1 124.1(4) 5_654 . ?
I3 O7 Ce1 135.3(5) . 14_654 ?
I3 O8 Ce1 131.4(5) . . ?
I4 O10 Ce1 138.1(6) . 10_664 ?
I4 O11 Ce1 138.3(6) . . ?
I4 O12 Pb1 116.4(5) . 9_565 ?
I4 O12 Pb3 100.2(7) . 9_565 ?
Pb1 O12 Pb3 30.9(7) 9_565 9_565 ?
I4 O12 Pb2 107.1(5) . 9_565 ?
Pb1 O12 Pb2 23.4(2) 9_565 9_565 ?
Pb3 O12 Pb2 8.3(6) 9_565 9_565 ?
I5 O13 Pb1 108.4(5) . . ?
I5 O13 Ce1 122.3(7) . 6_564 ?
Pb1 O13 Ce1 120.4(4) . 6_564 ?
Pb2 O14 Pb2 118.3(3) . 3_675 ?
Pb2 O14 Pb2 118.3(3) . 2_765 ?
Pb2 O14 Pb2 118.3(3) 3_675 2_765 ?
Pb2 O14 Pb3 125.6(5) . 3_675 ?
Pb2 O14 Pb3 7.3(5) 3_675 3_675 ?
Pb2 O14 Pb3 111.8(5) 2_765 3_675 ?
Pb2 O14 Pb3 7.3(5) . . ?
Pb2 O14 Pb3 111.8(5) 3_675 . ?
Pb2 O14 Pb3 125.6(5) 2_765 . ?
Pb3 O14 Pb3 119.1(2) 3_675 . ?
Pb2 O14 Pb3 111.8(5) . 2_765 ?
Pb2 O14 Pb3 125.6(5) 3_675 2_765 ?
Pb2 O14 Pb3 7.3(5) 2_765 2_765 ?
Pb3 O14 Pb3 119.1(3) 3_675 2_765 ?
Pb3 O14 Pb3 119.1(2) . 2_765 ?
Pb2 O14 Pb1 22.2(3) . . ?
Pb2 O14 Pb1 128.3(7) 3_675 . ?
Pb2 O14 Pb1 99.0(4) 2_765 . ?
Pb3 O14 Pb1 135.0(8) 3_675 . ?
Pb3 O14 Pb1 28.8(5) . . ?
Pb3 O14 Pb1 93.3(6) 2_765 . ?
Pb2 O14 Pb1 99.0(4) . 3_675 ?
Pb2 O14 Pb1 22.2(3) 3_675 3_675 ?
Pb2 O14 Pb1 128.3(7) 2_765 3_675 ?
Pb3 O14 Pb1 28.8(5) 3_675 3_675 ?
Pb3 O14 Pb1 93.3(6) . 3_675 ?
Pb3 O14 Pb1 135.0(8) 2_765 3_675 ?
Pb1 O14 Pb1 106.2(5) . 3_675 ?
Pb2 O14 Pb1 128.3(7) . 2_765 ?
Pb2 O14 Pb1 99.0(4) 3_675 2_765 ?
Pb2 O14 Pb1 22.2(3) 2_765 2_765 ?
Pb3 O14 Pb1 93.3(6) 3_675 2_765 ?
Pb3 O14 Pb1 135.0(8) . 2_765 ?
Pb3 O14 Pb1 28.8(5) 2_765 2_765 ?
Pb1 O14 Pb1 106.2(5) . 2_765 ?
Pb1 O14 Pb1 106.2(5) 3_675 2_765 ?

loop_
_geom_bond_atom_site_label_1
_geom_bond_atom_site_label_2
_geom_bond_distance
_geom_bond_site_symmetry_2
_geom_bond_publ_flag
Ce1 O6 2.427(10) 5_655 ?
Ce1 O11 2.459(10) . ?
Ce1 O2 2.465(10) . ?
Ce1 O10 2.466(10) 16_664 ?
Ce1 O4 2.474(10) . ?
Ce1 O7 2.531(11) 9_565 ?
Ce1 O1 2.560(15) 2_765 ?
Ce1 O8 2.582(10) . ?
Ce1 O13 2.748(13) 6_565 ?
Pb1 Pb2 1.091(7) . ?
Pb1 Pb3 1.33(2) . ?
Pb1 O12 2.456(12) 14_654 ?
Pb1 O4 2.494(9) . ?
Pb1 O6 2.627(11) . ?
Pb1 O2 2.654(10) . ?
Pb1 O13 2.657(13) . ?
Pb1 O14 2.738(10) . ?
Pb2 O2 1.935(12) . ?
Pb2 O14 2.190(9) . ?
Pb2 O3 2.50(2) . ?
Pb2 O12 2.744(14) 14_654 ?
Pb2 I1 2.932(9) . ?
Pb3 O2 1.86(2) . ?
Pb3 O3 2.08(4) . ?
Pb3 O12 2.51(3) 14_654 ?
Pb3 O14 2.52(3) . ?
Pb3 I1 2.61(3) . ?
Pb3 I4 3.33(3) 14_654 ?
I1 O3 1.798(15) . ?
I1 O1 1.803(15) . ?
I1 O2 1.848(10) . ?
I2 O5 1.798(12) . ?
I2 O6 1.820(10) . ?
I2 O4 1.838(10) . ?
I3 O8 1.788(10) . ?
I3 O9 1.805(12) . ?
I3 O7 1.838(10) . ?
I4 O12 1.794(10) . ?
I4 O10 1.798(10) . ?
I4 O11 1.812(10) . ?
I4 Pb3 3.33(3) 9_565 ?
I5 O13 1.830(11) 3_675 ?
I5 O13 1.830(11) . ?
I5 O13 1.830(11) 2_765 ?
O1 Ce1 2.560(15) 3_675 ?
O6 Ce1 2.427(10) 5_654 ?
O7 Ce1 2.531(11) 14_654 ?
O10 Ce1 2.466(10) 10_664 ?
O12 Pb1 2.456(12) 9_565 ?
O12 Pb3 2.51(2) 9_565 ?
O12 Pb2 2.744(14) 9_565 ?
O13 Ce1 2.748(13) 6_564 ?
O14 Pb2 2.190(9) 3_675 ?
O14 Pb2 2.190(9) 2_765 ?
O14 Pb3 2.52(3) 3_675 ?
O14 Pb3 2.52(3) 2_765 ?
O14 Pb1 2.738(10) 3_675 ?
O14 Pb1 2.738(10) 2_765 ?
